data_1517875
loop_
_publ_author_name
'Fleischmann, Martin'
'Jones, James S.'
'Gabba\"i, Fran\,cois P.'
'Scheer, Manfred'

_publ_section_title
;
 A comparative study of the coordination behavior of cyclo-P5and
 cyclo-As5ligand complexes towards the trinuclear Lewis acid complex
 (perfluoro-ortho-phenylene)mercury
;
_journal_issue 1
_journal_name_full 'Chem. Sci.'
_journal_page_first 132
_journal_paper_doi 10.1039/C4SC02353F
_journal_volume 6
_journal_year 2015
_chemical_compound_source 'see text'
_chemical_formula_moiety 'C17 H29 Fe P5'
_chemical_formula_sum 'C17 H29 Fe P5'
_chemical_formula_weight 444.10
_space_group_IT_number 14
_symmetry_cell_setting monoclinic
_symmetry_Int_Tables_number 14
_symmetry_space_group_name_Hall '-P 2ybc'
_symmetry_space_group_name_H-M 'P 1 21/c 1'
_atom_sites_solution_hydrogens geom
_atom_sites_solution_primary direct
_atom_sites_solution_secondary difmap
_cell_angle_alpha 90
_cell_angle_beta 115.783(2)
_cell_angle_gamma 90
_cell_formula_units_Z 4
_cell_length_a 9.0507(1)
_cell_length_b 25.6020(3)
_cell_length_c 10.1648(2)
_cell_measurement_reflns_used 18846
_cell_measurement_temperature 123(1)
_cell_measurement_theta_max 29.9000
_cell_measurement_theta_min 3.4470
_cell_volume 2120.87(6)
_computing_cell_refinement
;
CrysAlisPro, Agilent Technologies,
Version 1.171.37.12a (release 12-09-2013 CrysAlis171 .NET)
(compiled Sep 12 2013,13:51:24)
;
_computing_data_collection
;
CrysAlisPro, Agilent Technologies,
Version 1.171.37.12a (release 12-09-2013 CrysAlis171 .NET)
(compiled Sep 12 2013,13:51:24)
;
_computing_data_reduction
;
CrysAlisPro, Agilent Technologies,
Version 1.171.37.12a (release 12-09-2013 CrysAlis171 .NET)
(compiled Sep 12 2013,13:51:24)
;
_computing_molecular_graphics 'PLATON (Spek, 1990)'
_computing_publication_material 'PLATON (Spek, 2003)'
_computing_structure_refinement 'SHELXL-97 (Sheldrick, 1997)'
_computing_structure_solution 'SIR-97 (Altomare, 1999)'
_diffrn_ambient_temperature 123(1)
_diffrn_detector_area_resol_mean 10.5431
_diffrn_measured_fraction_theta_full 0.999
_diffrn_measured_fraction_theta_max 0.926
_diffrn_measurement_device_type 'Xcalibur, Ruby, Gemini Ultra'
_diffrn_measurement_method '\w scans'
_diffrn_radiation_monochromator graphite
_diffrn_radiation_probe x-ray
_diffrn_radiation_source 'Enhance (Mo) X-ray Source'
_diffrn_radiation_type MoK\a
_diffrn_radiation_wavelength 0.71073
_diffrn_reflns_av_R_equivalents 0.0264
_diffrn_reflns_av_sigmaI/netI 0.0226
_diffrn_reflns_limit_h_max 12
_diffrn_reflns_limit_h_min -12
_diffrn_reflns_limit_k_max 35
_diffrn_reflns_limit_k_min -36
_diffrn_reflns_limit_l_max 13
_diffrn_reflns_limit_l_min -14
_diffrn_reflns_number 35725
_diffrn_reflns_reduction_process
;
;
_diffrn_reflns_theta_full 27.00
_diffrn_reflns_theta_max 30.11
_diffrn_reflns_theta_min 2.96
_exptl_absorpt_coefficient_mu 1.085
_exptl_absorpt_correction_T_max 0.875
_exptl_absorpt_correction_T_min 0.794
_exptl_absorpt_correction_type analytical
_exptl_absorpt_process_details
;
CrysAlisPro, Agilent Technologies,
Version 1.171.37.12a (release 12-09-2013 CrysAlis171 .NET)
(compiled Sep 12 2013,13:51:24)
Analytical numeric absorption correction using a multifaceted crystal
            model based on expressions derived by R.C. Clark & J.S. Reid.
(Clark, R. C. & Reid, J. S. (1995). Acta Cryst. A51, 887-897)
;
_exptl_crystal_colour 'dark green'
_exptl_crystal_density_diffrn 1.391
_exptl_crystal_density_method 'Not Measured'
_exptl_crystal_description block
_exptl_crystal_F_000 928
_exptl_crystal_size_max 0.2881
_exptl_crystal_size_mid 0.2350
_exptl_crystal_size_min 0.1547
_refine_diff_density_max 0.360
_refine_diff_density_min -0.295
_refine_diff_density_rms 0.050
_refine_ls_extinction_method none
_refine_ls_goodness_of_fit_ref 1.059
_refine_ls_hydrogen_treatment constr
_refine_ls_matrix_type full
_refine_ls_number_parameters 217
_refine_ls_number_reflns 5783
_refine_ls_number_restraints 0
_refine_ls_restrained_S_all 1.059
_refine_ls_R_factor_all 0.0283
_refine_ls_R_factor_gt 0.0230
_refine_ls_shift/su_max 0.001
_refine_ls_shift/su_mean 0.000
_refine_ls_structure_factor_coef Fsqd
_refine_ls_weighting_details 'calc w=1/[\s^2^(Fo^2^)+(0.0351P)^2^+0.0768P] where P=(Fo^2^+2Fc^2^)/3'
_refine_ls_weighting_scheme calc
_refine_ls_wR_factor_gt 0.0609
_refine_ls_wR_factor_ref 0.0618
_reflns_number_gt 4883
_reflns_number_total 5783
_reflns_threshold_expression >2\s(i)
_cod_data_source_file c4sc02353f2.cif
_cod_data_source_block 1
_cod_depositor_comments
;
The following automatic conversions were performed:

'_symmetry_cell_setting' value 'Monoclinic' changed to 'monoclinic'
according to
/usr/data/users/saulius/crontab/automatic-downloads/rss-feeds/RSC/lib/dictionaries/cif_core.dic
dictionary named 'cif_core.dic' version 2.4.2 from 2011-04-26.

Automatic conversion script
Id: cif_fix_values 2827 2014-09-09 07:05:25Z andrius 

 Adding full bibliography for 1517871--1517880.cif.

The following automatic conversions were performed:

data name '_iucr_refine_instruction_details' was replaced with
'_iucr_refine_instructions_details' as specified in the replacement
file 'data/replacement-values/replacement_tags.lst'.

Automatic conversion script
Id: cif_correct_tags 9268 2022-04-12 08:56:07Z antanas 
;
_cod_original_sg_symbol_H-M 'P 21/c'
_cod_database_code 1517875

loop_
_symmetry_equiv_pos_site_id
_symmetry_equiv_pos_as_xyz
1 x,y,z
2 -x,1/2+y,1/2-z
3 -x,-y,-z
4 x,1/2-y,1/2+z

loop_
_atom_site_aniso_label
_atom_site_aniso_U_11
_atom_site_aniso_U_22
_atom_site_aniso_U_33
_atom_site_aniso_U_23
_atom_site_aniso_U_13
_atom_site_aniso_U_12
Fe1 0.0116(1) 0.0163(1) 0.0142(1) 0.0006(1) 0.0056(1) -0.0001(1)
P1 0.0210(2) 0.0380(2) 0.0328(2) 0.0169(1) 0.0156(1) 0.0056(1)
P2 0.0236(2) 0.0449(2) 0.0223(2) -0.0046(1) 0.0141(1) -0.0009(1)
P3 0.0231(2) 0.0272(2) 0.0363(2) 0.0042(1) 0.0163(2) 0.0081(1)
P4 0.0140(2) 0.0425(2) 0.0231(2) 0.0020(1) 0.0045(1) -0.0017(1)
P5 0.0218(2) 0.0245(2) 0.0441(2) -0.0039(1) 0.0171(2) -0.0076(1)
C1 0.0113(5) 0.0171(5) 0.0173(5) 0.0009(4) 0.0078(4) -0.0005(4)
C2 0.0121(5) 0.0182(5) 0.0153(5) -0.0012(4) 0.0067(4) -0.0021(4)
C3 0.0161(5) 0.0143(5) 0.0163(5) 0.0000(4) 0.0075(4) -0.0015(4)
C4 0.0136(5) 0.0163(5) 0.0147(5) -0.0005(4) 0.0069(4) -0.0025(4)
C5 0.0149(5) 0.0161(5) 0.0173(5) -0.0021(4) 0.0093(4) -0.0013(4)
C6 0.0146(5) 0.0191(5) 0.0215(6) 0.0042(4) 0.0081(4) 0.0026(4)
C7 0.0201(6) 0.0305(7) 0.0231(6) 0.0091(5) 0.0067(5) 0.0050(5)
C8 0.0229(6) 0.0176(6) 0.0336(7) 0.0040(5) 0.0130(5) 0.0021(5)
C9 0.0195(6) 0.0251(6) 0.0332(7) 0.0025(5) 0.0148(5) 0.0036(5)
C10 0.0174(6) 0.0223(6) 0.0163(5) -0.0051(4) 0.0042(4) -0.0022(4)
C11 0.0288(7) 0.0412(7) 0.0159(6) -0.0068(5) 0.0077(5) -0.0013(6)
C12 0.0264(7) 0.0243(6) 0.0268(6) -0.0113(5) 0.0044(5) -0.0011(5)
C13 0.0185(6) 0.0280(6) 0.0237(6) -0.0039(5) 0.0047(5) -0.0055(5)
C14 0.0221(6) 0.0213(6) 0.0137(5) 0.0002(4) 0.0050(4) -0.0021(5)
C15 0.0373(8) 0.0281(7) 0.0193(6) 0.0052(5) 0.0034(5) 0.0062(6)
C16 0.0293(7) 0.0287(6) 0.0165(6) -0.0042(5) 0.0055(5) -0.0058(5)
C17 0.0336(7) 0.0439(8) 0.0181(6) 0.0022(5) 0.0120(5) -0.0101(6)

loop_
_atom_site_label
_atom_site_type_symbol
_atom_site_thermal_displace_type
_atom_site_fract_x
_atom_site_fract_y
_atom_site_fract_z
_atom_site_occupancy
_atom_site_U_iso_or_equiv
_atom_site_calc_flag
_atom_site_refinement_flags
Fe1 Fe Uani 0.38143(2) 0.13439(1) 0.95485(2) 1.000 0.0141(1) . .
P1 P Uani 0.41466(4) 0.19120(1) 0.78445(4) 1.000 0.0292(1) . .
P2 P Uani 0.44436(4) 0.11085(1) 0.75777(4) 1.000 0.0288(1) . .
P3 P Uani 0.59540(4) 0.07901(1) 0.96357(4) 1.000 0.0277(1) . .
P4 P Uani 0.66738(4) 0.14046(1) 1.11700(4) 1.000 0.0278(1) . .
P5 P Uani 0.54939(4) 0.20933(1) 1.00835(4) 1.000 0.0292(1) . .
C1 C Uani 0.13523(13) 0.15561(4) 0.90395(11) 1.000 0.0147(3) . .
C2 C Uani 0.14345(13) 0.10068(4) 0.87119(11) 1.000 0.0149(3) . .
C3 C Uani 0.25368(13) 0.07661(4) 1.00535(11) 1.000 0.0154(3) . .
C4 C Uani 0.31065(13) 0.11353(4) 1.12130(11) 1.000 0.0146(3) . .
C5 C Uani 0.24098(13) 0.16194(4) 1.05609(11) 1.000 0.0153(3) . .
C6 C Uani 0.01852(13) 0.20074(4) 0.82372(12) 1.000 0.0183(3) . .
C7 C Uani -0.06243(15) 0.19900(5) 0.65697(13) 1.000 0.0255(4) . .
C8 C Uani 0.10488(15) 0.25407(4) 0.86705(14) 1.000 0.0245(4) . .
C9 C Uani -0.11729(15) 0.19905(5) 0.87680(14) 1.000 0.0247(4) . .
C10 C Uani 0.03966(14) 0.06652(4) 0.73831(12) 1.000 0.0198(3) . .
C11 C Uani 0.03316(16) 0.08346(5) 0.58997(13) 1.000 0.0294(4) . .
C12 C Uani 0.10506(16) 0.01027(5) 0.76420(14) 1.000 0.0284(4) . .
C13 C Uani -0.13406(14) 0.06457(5) 0.72984(14) 1.000 0.0250(3) . .
C14 C Uani 0.39370(14) 0.10121(4) 1.28278(12) 1.000 0.0200(3) . .
C15 C Uani 0.50493(17) 0.05311(5) 1.31615(14) 1.000 0.0314(4) . .
C16 C Uani 0.49051(16) 0.14770(5) 1.37524(13) 1.000 0.0264(4) . .
C17 C Uani 0.25140(16) 0.08906(6) 1.32264(14) 1.000 0.0316(4) . .
H3 H Uiso 0.28390 0.04160 1.01520 1.000 0.0180 calc R
H5 H Uiso 0.26130 0.19360 1.10560 1.000 0.0180 calc R
H7A H Uiso 0.02070 0.19890 0.62230 1.000 0.0380 calc R
H7B H Uiso -0.13120 0.22910 0.61940 1.000 0.0380 calc R
H7C H Uiso -0.12770 0.16790 0.62440 1.000 0.0380 calc R
H8A H Uiso 0.18700 0.25660 0.83150 1.000 0.0370 calc R
H8B H Uiso 0.15570 0.25730 0.97150 1.000 0.0370 calc R
H8C H Uiso 0.02570 0.28150 0.82510 1.000 0.0370 calc R
H9A H Uiso -0.19090 0.22790 0.83560 1.000 0.0370 calc R
H9B H Uiso -0.06850 0.20140 0.98150 1.000 0.0370 calc R
H9C H Uiso -0.17690 0.16680 0.84630 1.000 0.0370 calc R
H11A H Uiso 0.04250 0.12080 0.58800 1.000 0.0440 calc R
H11B H Uiso -0.06920 0.07260 0.51240 1.000 0.0440 calc R
H11C H Uiso 0.12210 0.06750 0.57730 1.000 0.0440 calc R
H12A H Uiso 0.21780 0.01020 0.78050 1.000 0.0430 calc R
H12B H Uiso 0.04140 -0.01060 0.68000 1.000 0.0430 calc R
H12C H Uiso 0.09680 -0.00390 0.84820 1.000 0.0430 calc R
H13A H Uiso -0.12770 0.05470 0.82330 1.000 0.0380 calc R
H13B H Uiso -0.19870 0.03940 0.65770 1.000 0.0380 calc R
H13C H Uiso -0.18420 0.09840 0.70320 1.000 0.0380 calc R
H15A H Uiso 0.44370 0.02430 1.25700 1.000 0.0470 calc R
H15B H Uiso 0.54470 0.04420 1.41750 1.000 0.0470 calc R
H15C H Uiso 0.59610 0.06070 1.29480 1.000 0.0470 calc R
H16A H Uiso 0.57930 0.15590 1.35120 1.000 0.0400 calc R
H16B H Uiso 0.53360 0.13890 1.47700 1.000 0.0400 calc R
H16C H Uiso 0.41920 0.17740 1.35550 1.000 0.0400 calc R
H17A H Uiso 0.18260 0.11930 1.30450 1.000 0.0470 calc R
H17B H Uiso 0.29490 0.07980 1.42410 1.000 0.0470 calc R
H17C H Uiso 0.18800 0.06050 1.26410 1.000 0.0470 calc R

loop_
_atom_type_symbol
_atom_type_description
_atom_type_scat_dispersion_real
_atom_type_scat_dispersion_imag
_atom_type_scat_source
P P 0.1023 0.0942 'International Tables Vol C Tables 4.2.6.8 and 6.1.1.4'
Fe Fe 0.3463 0.8444 'International Tables Vol C Tables 4.2.6.8 and 6.1.1.4'
H H 0.0000 0.0000 'International Tables Vol C Tables 4.2.6.8 and 6.1.1.4'
C C 0.0033 0.0016 'International Tables Vol C Tables 4.2.6.8 and 6.1.1.4'

loop_
_geom_angle_atom_site_label_1
_geom_angle_atom_site_label_2
_geom_angle_atom_site_label_3
_geom_angle
_geom_angle_publ_flag
P1 Fe1 P2 52.49(1) yes
P1 Fe1 P3 91.89(1) yes
P1 Fe1 P4 91.17(1) yes
P1 Fe1 P5 52.98(1) yes
P1 Fe1 C1 96.75(3) yes
P1 Fe1 C2 112.59(3) yes
P1 Fe1 C3 151.23(3) yes
P1 Fe1 C4 155.81(3) yes
P1 Fe1 C5 116.86(3) yes
P2 Fe1 P3 52.47(1) yes
P2 Fe1 P4 90.75(1) yes
P2 Fe1 P5 91.93(1) yes
P2 Fe1 C1 117.88(3) yes
P2 Fe1 C2 97.59(3) yes
P2 Fe1 C3 112.95(3) yes
P2 Fe1 C4 150.59(3) yes
P2 Fe1 C5 157.40(3) yes
P3 Fe1 P4 52.55(1) yes
P3 Fe1 P5 92.51(1) yes
P3 Fe1 C1 156.09(3) yes
P3 Fe1 C2 116.20(3) yes
P3 Fe1 C3 95.65(3) yes
P3 Fe1 C4 110.17(3) yes
P3 Fe1 C5 148.33(3) yes
P4 Fe1 P5 52.65(1) yes
P4 Fe1 C1 148.81(3) yes
P4 Fe1 C2 155.01(3) yes
P4 Fe1 C3 115.34(3) yes
P4 Fe1 C4 94.49(3) yes
P4 Fe1 C5 110.39(3) yes
P5 Fe1 C1 110.49(3) yes
P5 Fe1 C2 149.52(3) yes
P5 Fe1 C3 153.52(3) yes
P5 Fe1 C4 114.11(3) yes
P5 Fe1 C5 94.67(3) yes
C1 Fe1 C2 40.01(4) yes
C1 Fe1 C3 66.72(4) yes
C1 Fe1 C4 67.08(4) yes
C1 Fe1 C5 39.77(4) yes
C2 Fe1 C3 39.86(4) yes
C2 Fe1 C4 67.15(4) yes
C2 Fe1 C5 66.65(4) yes
C3 Fe1 C4 39.57(4) yes
C3 Fe1 C5 65.94(4) yes
C4 Fe1 C5 39.45(4) yes
Fe1 P1 P2 63.93(1) yes
Fe1 P1 P5 63.05(1) yes
P2 P1 P5 107.87(2) yes
Fe1 P2 P1 63.58(2) yes
Fe1 P2 P3 63.38(2) yes
P1 P2 P3 108.33(2) yes
Fe1 P3 P2 64.14(2) yes
Fe1 P3 P4 64.28(2) yes
P2 P3 P4 107.73(2) yes
Fe1 P4 P3 63.17(2) yes
Fe1 P4 P5 62.86(2) yes
P3 P4 P5 108.26(2) yes
Fe1 P5 P1 63.97(1) yes
Fe1 P5 P4 64.49(1) yes
P1 P5 P4 107.70(2) yes
Fe1 C1 C2 69.90(7) yes
Fe1 C1 C5 68.19(7) yes
Fe1 C1 C6 136.54(8) yes
C2 C1 C5 106.27(9) no
C2 C1 C6 134.15(9) no
C5 C1 C6 118.05(9) no
Fe1 C2 C1 70.09(7) yes
Fe1 C2 C3 68.20(7) yes
Fe1 C2 C10 135.05(9) yes
C1 C2 C3 106.37(9) no
C1 C2 C10 132.69(10) no
C3 C2 C10 119.85(9) no
Fe1 C3 C2 71.94(6) yes
Fe1 C3 C4 71.99(7) yes
C2 C3 C4 110.77(9) no
Fe1 C4 C3 68.44(6) yes
Fe1 C4 C5 68.54(6) yes
Fe1 C4 C14 137.60(9) yes
C3 C4 C5 105.46(9) no
C3 C4 C14 126.25(9) no
C5 C4 C14 126.88(9) no
Fe1 C5 C1 72.04(7) yes
Fe1 C5 C4 72.00(7) yes
C1 C5 C4 111.03(9) no
C1 C6 C7 116.99(9) no
C1 C6 C8 111.62(10) no
C1 C6 C9 105.15(9) no
C7 C6 C8 106.39(9) no
C7 C6 C9 108.47(10) no
C8 C6 C9 107.90(10) no
C2 C10 C11 116.53(10) no
C2 C10 C12 109.87(9) no
C2 C10 C13 106.65(10) no
C11 C10 C12 106.18(10) no
C11 C10 C13 110.52(10) no
C12 C10 C13 106.72(10) no
C4 C14 C15 112.12(10) no
C4 C14 C16 112.66(9) no
C4 C14 C17 104.47(10) no
C15 C14 C16 110.05(11) no
C15 C14 C17 108.87(10) no
C16 C14 C17 108.40(10) no
Fe1 C3 H3 123.00 no
C2 C3 H3 125.00 no
C4 C3 H3 125.00 no
Fe1 C5 H5 123.00 no
C1 C5 H5 124.00 no
C4 C5 H5 124.00 no
C6 C7 H7A 109.00 no
C6 C7 H7B 109.00 no
C6 C7 H7C 109.00 no
H7A C7 H7B 109.00 no
H7A C7 H7C 110.00 no
H7B C7 H7C 109.00 no
C6 C8 H8A 109.00 no
C6 C8 H8B 109.00 no
C6 C8 H8C 109.00 no
H8A C8 H8B 110.00 no
H8A C8 H8C 110.00 no
H8B C8 H8C 110.00 no
C6 C9 H9A 109.00 no
C6 C9 H9B 109.00 no
C6 C9 H9C 109.00 no
H9A C9 H9B 109.00 no
H9A C9 H9C 110.00 no
H9B C9 H9C 110.00 no
C10 C11 H11A 109.00 no
C10 C11 H11B 109.00 no
C10 C11 H11C 109.00 no
H11A C11 H11B 109.00 no
H11A C11 H11C 110.00 no
H11B C11 H11C 109.00 no
C10 C12 H12A 109.00 no
C10 C12 H12B 109.00 no
C10 C12 H12C 109.00 no
H12A C12 H12B 109.00 no
H12A C12 H12C 110.00 no
H12B C12 H12C 110.00 no
C10 C13 H13A 109.00 no
C10 C13 H13B 109.00 no
C10 C13 H13C 109.00 no
H13A C13 H13B 109.00 no
H13A C13 H13C 110.00 no
H13B C13 H13C 109.00 no
C14 C15 H15A 110.00 no
C14 C15 H15B 109.00 no
C14 C15 H15C 110.00 no
H15A C15 H15B 110.00 no
H15A C15 H15C 109.00 no
H15B C15 H15C 109.00 no
C14 C16 H16A 109.00 no
C14 C16 H16B 110.00 no
C14 C16 H16C 109.00 no
H16A C16 H16B 109.00 no
H16A C16 H16C 110.00 no
H16B C16 H16C 109.00 no
C14 C17 H17A 109.00 no
C14 C17 H17B 109.00 no
C14 C17 H17C 109.00 no
H17A C17 H17B 110.00 no
H17A C17 H17C 109.00 no
H17B C17 H17C 109.00 no

loop_
_geom_bond_atom_site_label_1
_geom_bond_atom_site_label_2
_geom_bond_distance
_geom_bond_publ_flag
Fe1 P1 2.3789(4) yes
Fe1 P2 2.3860(4) yes
Fe1 P3 2.3705(4) yes
Fe1 P4 2.3933(4) yes
Fe1 P5 2.3599(4) yes
Fe1 C1 2.1272(13) yes
Fe1 C2 2.1246(12) yes
Fe1 C3 2.0748(12) yes
Fe1 C4 2.1216(11) yes
Fe1 C5 2.0762(12) yes
P1 P2 2.1073(5) yes
P1 P5 2.1137(5) yes
P2 P3 2.1028(5) yes
P3 P4 2.1090(5) yes
P4 P5 2.1079(5) yes
C1 C2 1.4546(15) no
C1 C5 1.4305(14) no
C1 C6 1.5383(15) no
C2 C3 1.4322(15) no
C2 C10 1.5388(15) no
C3 C4 1.4212(14) no
C4 C5 1.4176(15) no
C4 C14 1.5118(15) no
C6 C7 1.5269(16) no
C6 C8 1.5394(16) no
C6 C9 1.5430(19) no
C10 C11 1.5453(17) no
C10 C12 1.5356(17) no
C10 C13 1.538(2) no
C14 C15 1.5323(18) no
C14 C16 1.5334(17) no
C14 C17 1.541(2) no
C3 H3 0.9300 no
C5 H5 0.9300 no
C7 H7A 0.9600 no
C7 H7B 0.9600 no
C7 H7C 0.9600 no
C8 H8A 0.9600 no
C8 H8B 0.9600 no
C8 H8C 0.9600 no
C9 H9A 0.9600 no
C9 H9B 0.9600 no
C9 H9C 0.9600 no
C11 H11A 0.9600 no
C11 H11B 0.9600 no
C11 H11C 0.9600 no
C12 H12A 0.9600 no
C12 H12B 0.9600 no
C12 H12C 0.9600 no
C13 H13A 0.9600 no
C13 H13B 0.9600 no
C13 H13C 0.9600 no
C15 H15A 0.9600 no
C15 H15B 0.9600 no
C15 H15C 0.9600 no
C16 H16A 0.9600 no
C16 H16B 0.9600 no
C16 H16C 0.9600 no
C17 H17A 0.9600 no
C17 H17B 0.9600 no
C17 H17C 0.9600 no

loop_
_geom_contact_atom_site_label_1
_geom_contact_atom_site_label_2
_geom_contact_distance
_geom_contact_site_symmetry_2
_geom_contact_publ_flag
P1 P3 3.4132(5) . no
P1 P4 3.4088(5) . no
P1 C1 3.3726(13) . no
P1 C8 3.6338(15) . no
P2 C2 3.3979(13) . no
P2 P4 3.4015(5) . no
P2 P5 3.4120(5) . no
P2 C11 3.4249(15) . no
P3 P1 3.4132(5) . no
P3 P5 3.4173(5) . no
P3 C3 3.3003(13) . no
P3 C4 3.6862(13) . no
P4 P2 3.4015(5) . no
P4 C4 3.3203(13) . no
P4 C14 3.6900(14) . no
P4 P1 3.4088(5) . no
P4 C16 3.6253(15) . no
P4 C5 3.6743(13) . no
P5 P3 3.4173(5) . no
P5 C5 3.2677(13) . no
P5 C1 3.6889(13) . no
P5 P2 3.4120(5) . no
P1 H8A 2.8500 . no
P2 H11C 2.9100 . no
P2 H17B 3.1600 1_554 no
P4 H15C 2.9800 . no
P4 H16A 2.8500 . no
P5 H5 3.1900 . no
P5 H7B 3.0500 4_655 no
C1 P1 3.3726(13) . no
C1 P5 3.6889(13) . no
C1 C3 2.3111(15) . no
C1 C4 2.3476(15) . no
C1 C10 2.7420(15) . no
C2 P2 3.3979(13) . no
C2 C4 2.3484(14) . no
C2 C5 2.3083(14) . no
C2 C6 2.7567(15) . no
C3 P3 3.3003(13) . no
C3 C1 2.3111(15) . no
C3 C14 2.6165(15) . no
C3 C5 2.2591(15) . no
C3 C10 2.5715(15) . no
C4 P3 3.6862(13) . no
C4 C2 2.3484(14) . no
C4 P4 3.3203(13) . no
C4 C1 2.3476(15) . no
C5 P5 3.2677(13) . no
C5 C14 2.6205(15) . no
C5 C6 2.5461(15) . no
C5 P4 3.6743(13) . no
C5 C3 2.2591(15) . no
C5 C2 2.3083(14) . no
C7 C10 3.5181(17) . no
C7 C11 3.2365(19) . no
C8 P1 3.6338(15) . no
C10 C7 3.5181(17) . no
C11 P2 3.4249(15) . no
C11 C7 3.2365(19) . no
C16 P4 3.6253(15) . no
C1 H11A 3.0800 . no
C1 H5 2.1000 . no
C1 H13C 3.0900 . no
C2 H3 2.1000 . no
C3 H17C 2.9700 . no
C3 H15A 2.7300 . no
C3 H12A 2.7500 . no
C3 H12C 2.6200 . no
C4 H5 2.0900 . no
C4 H3 2.0900 . no
C5 H17A 3.0000 . no
C5 H9B 2.7600 . no
C5 H16C 2.7800 . no
C5 H8B 2.5900 . no
C7 H13C 2.9200 . no
C7 H11A 2.4500 . no
C7 H9B 3.1000 4_554 no
C8 H5 2.7000 . no
C9 H13C 3.0300 . no
C10 H7C 2.9700 . no
C11 H7C 2.7100 . no
C11 H7A 2.9800 . no
C12 H3 2.4900 . no
C13 H9C 2.9700 . no
C13 H7C 2.8600 . no
C15 H3 2.8500 . no
C16 H5 2.8700 . no
H3 C12 2.4900 . no
H3 C15 2.8500 . no
H3 H12A 2.3400 . no
H3 H12C 2.1500 . no
H3 H15A 2.2900 . no
H5 P5 3.1900 . no
H5 C8 2.7000 . no
H5 C16 2.8700 . no
H5 H8B 2.0700 . no
H5 H16C 2.3500 . no
H7A C11 2.9800 . no
H7A H8A 2.4900 . no
H7A H11A 2.0500 . no
H7A H8B 2.5900 4_554 no
H7B H8C 2.3700 . no
H7B H9A 2.4800 . no
H7B P5 3.0500 4_454 no
H7B H9B 2.4800 4_554 no
H7C C10 2.9700 . no
H7C C11 2.7100 . no
H7C C13 2.8600 . no
H7C H9C 2.4800 . no
H7C H11A 2.1100 . no
H7C H13C 2.1000 . no
H8A P1 2.8500 . no
H8A H7A 2.4900 . no
H8B C5 2.5900 . no
H8B H5 2.0700 . no
H8B H9B 2.5200 . no
H8B H7A 2.5900 4_555 no
H8C H7B 2.3700 . no
H8C H9A 2.4300 . no
H9A H7B 2.4800 . no
H9A H8C 2.4300 . no
H9B C5 2.7600 . no
H9B H8B 2.5200 . no
H9B C7 3.1000 4_555 no
H9B H7B 2.4800 4_555 no
H9C C13 2.9700 . no
H9C H7C 2.4800 . no
H9C H13C 2.2600 . no
H11A C1 3.0800 . no
H11A C7 2.4500 . no
H11A H7A 2.0500 . no
H11A H7C 2.1100 . no
H11B H13B 2.4000 . no
H11C P2 2.9100 . no
H11C H12A 2.3700 . no
H11C H12B 2.5100 . no
H12A C3 2.7500 . no
H12A H3 2.3400 . no
H12A H11C 2.3700 . no
H12B H11C 2.5100 . no
H12B H13B 2.4500 . no
H12C C3 2.6200 . no
H12C H3 2.1500 . no
H12C H13A 2.4500 . no
H13A H12C 2.4500 . no
H13B H11B 2.4000 . no
H13B H12B 2.4500 . no
H13B H15B 2.5400 1_454 no
H13C C1 3.0900 . no
H13C C7 2.9200 . no
H13C C9 3.0300 . no
H13C H7C 2.1000 . no
H13C H9C 2.2600 . no
H15A C3 2.7300 . no
H15A H3 2.2900 . no
H15A H17C 2.5200 . no
H15B H13B 2.5400 1_656 no
H15B H16B 2.5100 . no
H15B H17B 2.4700 . no
H15C P4 2.9800 . no
H15C H16A 2.5200 . no
H16A P4 2.8500 . no
H16A H15C 2.5200 . no
H16B H15B 2.5100 . no
H16B H17B 2.5000 . no
H16C C5 2.7800 . no
H16C H5 2.3500 . no
H16C H17A 2.4700 . no
H17A C5 3.0000 . no
H17A H16C 2.4700 . no
H17B P2 3.1600 1_556 no
H17B H15B 2.4700 . no
H17B H16B 2.5000 . no
H17C C3 2.9700 . no
H17C H15A 2.5200 . no

loop_
_geom_hbond_atom_site_label_D
_geom_hbond_atom_site_label_H
_geom_hbond_atom_site_label_A
_geom_hbond_distance_DH
_geom_hbond_distance_HA
_geom_hbond_distance_DA
_geom_hbond_angle_DHA
_geom_hbond_publ_flag
C8 H8A P1 0.9600 2.8500 3.6338(15) 139.00 yes
C16 H16A P4 0.9600 2.8500 3.6253(15) 139.00 yes

loop_
_geom_torsion_atom_site_label_1
_geom_torsion_atom_site_label_2
_geom_torsion_atom_site_label_3
_geom_torsion_atom_site_label_4
_geom_torsion
_geom_torsion_publ_flag
P3 Fe1 P1 P2 37.48(2) no
P4 Fe1 P1 P2 90.05(2) no
P5 Fe1 P1 P2 129.20(2) no
C1 Fe1 P1 P2 -120.18(3) no
C2 Fe1 P1 P2 -82.01(4) no
C3 Fe1 P1 P2 -67.87(7) no
C4 Fe1 P1 P2 -166.27(8) no
C5 Fe1 P1 P2 -156.32(4) no
P2 Fe1 P1 P5 -129.20(2) no
P3 Fe1 P1 P5 -91.72(2) no
P4 Fe1 P1 P5 -39.15(2) no
C1 Fe1 P1 P5 110.62(3) no
C2 Fe1 P1 P5 148.80(4) no
C3 Fe1 P1 P5 162.93(7) no
C4 Fe1 P1 P5 64.53(8) no
C5 Fe1 P1 P5 74.49(4) no
P2 Fe1 C2 C1 -125.11(5) no
P3 Fe1 C2 C1 -176.84(5) no
P4 Fe1 C2 C1 126.41(7) no
P5 Fe1 C2 C1 -18.04(9) no
C3 Fe1 C2 C1 117.88(9) no
C4 Fe1 C2 C1 81.06(6) no
P3 Fe1 P2 P1 -129.93(2) no
P4 Fe1 P2 P1 -90.90(2) no
P5 Fe1 P2 P1 -38.25(2) no
C1 Fe1 P2 P1 76.21(4) no
C2 Fe1 P2 P1 112.73(3) no
C3 Fe1 P2 P1 151.05(4) no
C4 Fe1 P2 P1 168.58(7) no
C5 Fe1 P2 P1 68.79(8) no
P1 Fe1 P2 P3 129.93(2) no
P4 Fe1 P2 P3 39.03(2) no
P5 Fe1 P2 P3 91.68(2) no
C1 Fe1 P2 P3 -153.86(3) no
C2 Fe1 P2 P3 -117.34(3) no
C3 Fe1 P2 P3 -79.02(4) no
C4 Fe1 P2 P3 -61.49(7) no
C5 Fe1 P2 P3 -161.28(8) no
C4 Fe1 C2 C10 -147.80(11) no
C5 Fe1 C2 C10 169.15(11) no
P1 Fe1 C1 C5 -124.67(6) no
P1 Fe1 P3 P2 -37.49(2) no
P4 Fe1 P3 P2 -127.52(2) no
P5 Fe1 P3 P2 -90.51(2) no
C1 Fe1 P3 P2 73.89(8) no
C2 Fe1 P3 P2 78.91(3) no
C3 Fe1 P3 P2 114.71(3) no
C4 Fe1 P3 P2 152.63(3) no
C5 Fe1 P3 P2 166.41(6) no
P1 Fe1 P3 P4 90.03(2) no
P2 Fe1 P3 P4 127.52(2) no
P5 Fe1 P3 P4 37.01(2) no
C1 Fe1 P3 P4 -158.59(7) no
C2 Fe1 P3 P4 -153.57(3) no
C3 Fe1 P3 P4 -117.77(3) no
C4 Fe1 P3 P4 -79.85(3) no
C5 Fe1 P3 P4 -66.07(6) no
P4 Fe1 C3 C2 -176.02(5) no
P5 Fe1 C3 C2 127.69(7) no
C1 Fe1 C3 C2 38.22(6) no
P1 Fe1 P4 P3 -91.48(2) no
P2 Fe1 P4 P3 -38.98(2) no
P5 Fe1 P4 P3 -130.84(2) no
C1 Fe1 P4 P3 163.40(6) no
C2 Fe1 P4 P3 70.93(8) no
C3 Fe1 P4 P3 76.97(4) no
C4 Fe1 P4 P3 112.05(3) no
C5 Fe1 P4 P3 149.20(3) no
P1 Fe1 P4 P5 39.36(2) no
P2 Fe1 P4 P5 91.86(2) no
P3 Fe1 P4 P5 130.84(2) no
C1 Fe1 P4 P5 -65.76(6) no
C2 Fe1 P4 P5 -158.23(7) no
C3 Fe1 P4 P5 -152.19(4) no
C4 Fe1 P4 P5 -117.11(3) no
C5 Fe1 P4 P5 -79.96(3) no
P2 Fe1 C4 C3 -25.81(11) no
P3 Fe1 C4 C3 -73.75(7) no
P4 Fe1 C4 C3 -125.37(6) no
P2 Fe1 P5 P1 37.96(2) no
P3 Fe1 P5 P1 90.47(2) no
P4 Fe1 P5 P1 127.43(2) no
C1 Fe1 P5 P1 -82.84(3) no
C2 Fe1 P5 P1 -70.57(6) no
C3 Fe1 P5 P1 -161.53(8) no
C4 Fe1 P5 P1 -156.09(4) no
C5 Fe1 P5 P1 -120.40(3) no
P1 Fe1 P5 P4 -127.43(2) no
P2 Fe1 P5 P4 -89.47(2) no
P3 Fe1 P5 P4 -36.95(2) no
C1 Fe1 P5 P4 149.73(3) no
C2 Fe1 P5 P4 162.00(6) no
C3 Fe1 P5 P4 71.04(8) no
C4 Fe1 P5 P4 76.48(4) no
C5 Fe1 P5 P4 112.17(3) no
P1 Fe1 C1 C2 117.43(5) no
P2 Fe1 C1 C2 66.55(6) no
P3 Fe1 C1 C2 7.01(11) no
P4 Fe1 C1 C2 -138.96(6) no
P5 Fe1 C1 C2 170.35(5) no
C3 Fe1 C1 C2 -38.08(6) no
C4 Fe1 C1 C2 -81.26(6) no
C5 Fe1 C1 C2 -117.90(9) no
C4 Fe1 C1 C6 144.95(11) no
P2 Fe1 C1 C5 -175.55(5) no
P3 Fe1 C1 C5 124.91(7) no
P4 Fe1 C1 C5 -21.07(9) no
P5 Fe1 C1 C5 -71.76(6) no
C2 Fe1 C1 C5 117.90(9) no
C3 Fe1 C1 C5 79.82(6) no
C4 Fe1 C1 C5 36.64(6) no
P1 Fe1 C1 C6 -16.36(11) no
P2 Fe1 C1 C6 -67.24(11) no
P3 Fe1 C1 C6 -126.78(9) no
P4 Fe1 C1 C6 87.25(12) no
P5 Fe1 C1 C6 36.55(11) no
C2 Fe1 C1 C6 -133.79(13) no
C3 Fe1 C1 C6 -171.87(12) no
C5 Fe1 C3 C4 -38.08(7) no
C5 Fe1 C1 C6 108.31(12) no
C3 Fe1 C5 C1 -81.94(7) no
C4 Fe1 C5 C1 -120.13(9) no
P1 Fe1 C5 C4 -173.60(5) no
P2 Fe1 C5 C4 130.41(8) no
P3 Fe1 C5 C4 -20.60(10) no
P4 Fe1 C5 C4 -71.33(6) no
P5 Fe1 C5 C4 -123.08(6) no
C1 Fe1 C5 C4 120.13(9) no
C2 Fe1 C5 C4 81.89(7) no
C3 Fe1 C5 C4 38.19(6) no
P5 Fe1 C3 C4 7.81(12) no
C1 Fe1 C3 C4 -81.67(7) no
C2 Fe1 C3 C4 -119.89(9) no
P2 Fe1 C4 C5 -143.41(6) no
C5 Fe1 C2 C1 38.01(6) no
P1 Fe1 C2 C3 169.43(5) no
P2 Fe1 C2 C3 117.01(6) no
P3 Fe1 C2 C3 65.28(7) no
P4 Fe1 C2 C3 8.53(11) no
P1 Fe1 C4 C3 131.64(8) no
C1 Fe1 C2 C3 -117.88(9) no
C4 Fe1 C2 C3 -36.82(6) no
P1 Fe1 C2 C1 -72.68(6) no
P5 Fe1 C4 C3 -176.20(6) no
C1 Fe1 C4 C3 80.68(7) no
C2 Fe1 C4 C3 37.08(7) no
C5 Fe1 C4 C3 117.60(10) no
P1 Fe1 C4 C5 14.04(12) no
C1 Fe1 C2 C10 131.14(13) no
C3 Fe1 C2 C10 -110.98(12) no
P3 Fe1 C5 C1 -140.73(6) no
P1 Fe1 C3 C2 -20.60(11) no
P2 Fe1 C3 C2 -73.54(6) no
P3 Fe1 C3 C2 -125.02(6) no
P5 Fe1 C2 C3 -135.93(6) no
C2 Fe1 C4 C5 -80.52(7) no
C3 Fe1 C4 C5 -117.60(10) no
C5 Fe1 C2 C3 -79.88(7) no
P1 Fe1 C2 C10 58.45(11) no
P2 Fe1 C2 C10 6.03(10) no
P3 Fe1 C2 C10 -45.70(11) no
P4 Fe1 C2 C10 -102.45(11) no
P5 Fe1 C2 C10 113.10(10) no
P1 Fe1 C5 C1 66.27(6) no
P2 Fe1 C5 C1 10.28(12) no
C5 Fe1 C4 C14 -121.72(13) no
C5 Fe1 C3 C2 81.81(7) no
P3 Fe1 C4 C5 168.65(6) no
P4 Fe1 C4 C5 117.03(6) no
C1 Fe1 C4 C5 -36.92(6) no
C2 Fe1 C5 C1 -38.23(6) no
C2 Fe1 C4 C14 157.77(12) no
C4 Fe1 C3 C2 119.89(9) no
P3 Fe1 C3 C4 115.10(6) no
P1 Fe1 C3 C4 -140.48(7) no
P2 Fe1 C3 C4 166.58(6) no
C3 Fe1 C4 C14 120.68(14) no
P4 Fe1 C3 C4 64.09(7) no
P5 Fe1 C5 C1 116.80(6) no
P2 Fe1 C4 C14 94.87(12) no
P3 Fe1 C4 C14 46.93(11) no
P1 Fe1 C4 C14 -107.68(12) no
P5 Fe1 C4 C14 -55.52(11) no
C1 Fe1 C4 C14 -158.64(12) no
P5 Fe1 C4 C5 66.21(7) no
P4 Fe1 C4 C14 -4.69(11) no
P4 Fe1 C5 C1 168.55(5) no
Fe1 P1 P5 P4 48.79(2) no
P2 P1 P5 P4 1.79(3) no
P2 P1 P5 Fe1 -47.00(2) no
P5 P1 P2 P3 0.30(3) no
Fe1 P1 P2 P3 -46.24(2) no
P5 P1 P2 Fe1 46.54(2) no
P1 P2 P3 Fe1 46.34(2) no
P1 P2 P3 P4 -2.27(3) no
Fe1 P2 P3 P4 -48.61(2) no
Fe1 P3 P4 P5 -45.15(2) no
P2 P3 P4 P5 3.38(3) no
P2 P3 P4 Fe1 48.53(2) no
P3 P4 P5 P1 -3.20(3) no
P3 P4 P5 Fe1 45.31(2) no
Fe1 P4 P5 P1 -48.51(2) no
Fe1 C1 C6 C9 -160.96(9) no
C2 C1 C6 C9 89.90(15) no
C2 C1 C6 C8 -153.37(13) no
C2 C1 C6 C7 -30.5(2) no
C5 C1 C6 C9 -73.81(13) no
Fe1 C1 C6 C7 78.63(14) no
C5 C1 C2 Fe1 -58.74(8) no
C5 C1 C6 C8 42.93(15) no
Fe1 C1 C6 C8 -44.23(15) no
Fe1 C1 C2 C10 -133.63(14) no
C6 C1 C5 C4 165.93(11) no
C5 C1 C2 C3 0.06(14) no
C5 C1 C2 C10 167.64(13) no
C6 C1 C2 Fe1 136.21(14) no
C5 C1 C6 C7 165.78(11) no
Fe1 C1 C2 C3 58.80(8) no
C6 C1 C5 Fe1 -132.27(10) no
Fe1 C1 C5 C4 -61.80(9) no
C2 C1 C5 Fe1 59.84(8) no
C2 C1 C5 C4 -1.96(14) no
C6 C1 C2 C10 2.6(2) no
C6 C1 C2 C3 -164.99(13) no
C1 C2 C3 C4 1.85(14) no
C10 C2 C3 Fe1 130.49(11) no
C1 C2 C3 Fe1 -60.02(8) no
C3 C2 C10 C13 101.70(13) no
Fe1 C2 C10 C13 -170.09(8) no
C1 C2 C10 C11 59.40(19) no
C1 C2 C10 C12 -179.83(13) no
C1 C2 C10 C13 -64.52(16) no
Fe1 C2 C3 C4 61.87(9) no
C3 C2 C10 C12 -13.60(16) no
Fe1 C2 C10 C12 74.61(13) no
C3 C2 C10 C11 -134.37(12) no
C10 C2 C3 C4 -167.64(11) no
Fe1 C2 C10 C11 -46.16(15) no
C2 C3 C4 C14 164.15(12) no
C2 C3 C4 Fe1 -61.84(9) no
C2 C3 C4 C5 -2.99(14) no
Fe1 C3 C4 C5 58.85(8) no
Fe1 C3 C4 C14 -134.01(13) no
C3 C4 C5 Fe1 -58.78(8) no
C3 C4 C5 C1 3.04(14) no
C14 C4 C5 Fe1 134.19(13) no
C14 C4 C5 C1 -164.00(12) no
Fe1 C4 C14 C15 -61.68(14) no
Fe1 C4 C14 C16 63.13(15) no
Fe1 C4 C5 C1 61.82(9) no
C3 C4 C14 C15 35.63(18) no
C3 C4 C14 C16 160.44(13) no
C3 C4 C14 C17 -82.11(15) no
C5 C4 C14 C15 -159.92(13) no
C5 C4 C14 C16 -35.11(18) no
C5 C4 C14 C17 82.34(15) no
Fe1 C4 C14 C17 -179.42(9) no
